data_7248079
loop_
_publ_author_name
'Wu, Jilai'
'Zhou, Likai'
'Xie, Song'
'Wei, Chao'
'Li, Xiaoliu'
'Chen, Hua'

_publ_section_title
;
 Synthesis of 3-arylamino-2-polyhydroxyalkyl-substituted indoles from
 unprotected saccharides and anilines
;
_journal_issue 4
_journal_name_full 'Green Chemistry'
_journal_page_first 1883
_journal_page_last 1888
_journal_paper_doi 10.1039/D3GC04440H
_journal_volume 26
_journal_year 2024
_chemical_absolute_configuration unk
_chemical_formula_moiety 'C12 H13 N O2'
_chemical_formula_sum 'C12 H13 N O2'
_chemical_formula_weight 203.23
_space_group_crystal_system orthorhombic
_space_group_IT_number 19
_space_group_name_Hall 'P 2ac 2ab'
_space_group_name_H-M_alt 'P 21 21 21'
_atom_sites_solution_hydrogens geom
_audit_creation_date 2023-09-12
_audit_creation_method
;
Olex2 1.5
(compiled 2023.08.24 svn.re1ec1418 for OlexSys, GUI svn.r6817)
;
_audit_update_record
;
2023-10-24 deposited with the CCDC.	2024-01-30 downloaded from the CCDC.
;
_cell_angle_alpha 90
_cell_angle_beta 90
_cell_angle_gamma 90
_cell_formula_units_Z 8
_cell_length_a 6.163(2)
_cell_length_b 10.528(4)
_cell_length_c 32.488(12)
_cell_measurement_reflns_used 7460
_cell_measurement_temperature 273
_cell_measurement_theta_max 21.799
_cell_measurement_theta_min 2.305
_cell_volume 2108.0(13)
_computing_cell_refinement 'SAINT V8.40B (?, 2016)'
_computing_data_reduction 'SAINT V8.40B (?, 2016)'
_computing_molecular_graphics 'Olex2 1.5 (Dolomanov et al., 2009)'
_computing_publication_material 'Olex2 1.5 (Dolomanov et al., 2009)'
_computing_structure_refinement 'SHELXL 2018/3 (Sheldrick, 2015)'
_computing_structure_solution 'SHELXT 2018/2 (Sheldrick, 2018)'
_diffrn_ambient_temperature 273
_diffrn_measured_fraction_theta_full 0.999
_diffrn_measured_fraction_theta_max 0.987
_diffrn_measurement_device_type 'CCD area detector'
_diffrn_measurement_method 'phi and omega scans'
_diffrn_radiation_type MoK\a
_diffrn_radiation_wavelength 0.71073
_diffrn_reflns_av_R_equivalents 0.0803
_diffrn_reflns_av_unetI/netI 0.0491
_diffrn_reflns_Laue_measured_fraction_full 0.999
_diffrn_reflns_Laue_measured_fraction_max 0.987
_diffrn_reflns_limit_h_max 8
_diffrn_reflns_limit_h_min -7
_diffrn_reflns_limit_k_max 13
_diffrn_reflns_limit_k_min -13
_diffrn_reflns_limit_l_max 42
_diffrn_reflns_limit_l_min -42
_diffrn_reflns_number 36350
_diffrn_reflns_point_group_measured_fraction_full 0.999
_diffrn_reflns_point_group_measured_fraction_max 0.985
_diffrn_reflns_theta_full 25.242
_diffrn_reflns_theta_max 27.717
_diffrn_reflns_theta_min 2.033
_diffrn_source_current 1.4
_diffrn_source_power 0.07
_diffrn_source_voltage 50.0
_exptl_absorpt_coefficient_mu 0.088
_exptl_absorpt_correction_T_max 0.7456
_exptl_absorpt_correction_T_min 0.6638
_exptl_absorpt_correction_type multi-scan
_exptl_absorpt_process_details
;
SADABS-2016/2 (Bruker,2016/2) was used for absorption correction.
wR2(int) was 0.1257 before and 0.0694 after correction.
The Ratio of minimum to maximum transmission is 0.8903.
The \l/2 correction factor is Not present.
;
_exptl_crystal_colour colourless
_exptl_crystal_colour_primary colourless
_exptl_crystal_density_diffrn 1.281
_exptl_crystal_description block
_exptl_crystal_F_000 864
_exptl_crystal_size_max 0.03
_exptl_crystal_size_mid 0.03
_exptl_crystal_size_min 0.02
_refine_diff_density_max 0.290
_refine_diff_density_min -0.169
_refine_diff_density_rms 0.043
_refine_ls_abs_structure_details
;
 Flack x determined using 922 quotients [(I+)-(I-)]/[(I+)+(I-)]
 (Parsons, Flack and Wagner, Acta Cryst. B69 (2013) 249-259).
;
_refine_ls_abs_structure_Flack 0.2(7)
_refine_ls_extinction_method none
_refine_ls_goodness_of_fit_ref 1.091
_refine_ls_hydrogen_treatment constr
_refine_ls_matrix_type full
_refine_ls_number_parameters 273
_refine_ls_number_reflns 4863
_refine_ls_number_restraints 0
_refine_ls_restrained_S_all 1.091
_refine_ls_R_factor_all 0.1167
_refine_ls_R_factor_gt 0.0600
_refine_ls_shift/su_max 0.000
_refine_ls_shift/su_mean 0.000
_refine_ls_structure_factor_coef Fsqd
_refine_ls_weighting_details 'w=1/[\s^2^(Fo^2^)+(0.0559P)^2^+0.6442P] where P=(Fo^2^+2Fc^2^)/3'
_refine_ls_weighting_scheme calc
_refine_ls_wR_factor_gt 0.1327
_refine_ls_wR_factor_ref 0.1568
_reflns_Friedel_coverage 0.723
_reflns_Friedel_fraction_full 1.000
_reflns_Friedel_fraction_max 0.983
_reflns_number_gt 2936
_reflns_number_total 4863
_reflns_threshold_expression 'I > 2\s(I)'
_cod_data_source_file d3gc04440h2.cif
_cod_data_source_block mo_d1583_0m
_cod_depositor_comments
;
The following automatic conversions were performed:

data item '_chemical_absolute_configuration' value 'Unk' was changed
to 'unk' in accordance with the
/home/data/users/saulius/crontab/automatic-downloads/rss-feeds/RSC/lib/dictionaries/cif_core.dic
dictionary named 'cif_core.dic' version 2.4.2 last updated on
2011-04-26.

Automatic conversion script
Id: cif_fix_values 8170 2020-07-09 18:12:32Z antanas 

 Adding full bibliography for 7248078--7248079.cif.
;
_cod_database_code 7248079
_shelx_shelxl_version_number 2018/3
_shelx_space_group_comment
;
The symmetry employed for this shelxl refinement is uniquely defined
by the following loop, which should always be used as a source of
symmetry information in preference to the above space-group names.
They are only intended as comments.
;
_olex2_refinement_description
;
1. Fixed Uiso
 At 1.2 times of:
  All C(H) groups, All C(H,H) groups
 At 1.5 times of:
  All C(H,H,H) groups
2.a Ternary CH refined with riding coordinates:
 C5(H5), C7(H7), C8(H8), C17(H17), C19(H19), C20(H20)
2.b Secondary CH2 refined with riding coordinates:
 C6(H6A,H6B), C9(H9A,H9B), C18(H18A,H18B), C21(H21A,H21B)
2.c Aromatic/amide H refined with riding coordinates:
 C3(H3), C11(H11), C12(H12), C15(H15), C23(H23), C24(H24)
2.d Idealised Me refined as rotating group:
 C1(H1A,H1B,H1C), C13(H13A,H13B,H13C)
;
_olex2_submission_special_instructions 'No special instructions were received'

loop_
_space_group_symop_operation_xyz
'x, y, z'
'x+1/2, -y+1/2, -z'
'-x, y+1/2, -z+1/2'
'-x+1/2, -y, z+1/2'

loop_
_atom_site_label
_atom_site_type_symbol
_atom_site_fract_x
_atom_site_fract_y
_atom_site_fract_z
_atom_site_U_iso_or_equiv
_atom_site_adp_type
_atom_site_occupancy
_atom_site_site_symmetry_order
_atom_site_calc_flag
_atom_site_refinement_flags_posn
_atom_site_refinement_flags_adp
_atom_site_refinement_flags_occupancy
_atom_site_disorder_assembly
_atom_site_disorder_group
O1 O 0.2161(4) 0.5826(3) 0.20569(9) 0.0590(8) Uani 1 1 d . . . . .
O2 O 0.5079(6) 0.5332(4) 0.27515(10) 0.0886(12) Uani 1 1 d . . . . .
O3 O 0.7197(5) 0.5473(3) 0.36118(10) 0.0670(9) Uani 1 1 d . . . . .
O4 O 1.0028(6) 0.5058(4) 0.28975(9) 0.0789(11) Uani 1 1 d . . . . .
N1 N 0.7480(6) 0.5858(4) 0.17145(11) 0.0667(10) Uani 1 1 d . . . . .
N2 N 1.2552(6) 0.5756(4) 0.39123(11) 0.0613(10) Uani 1 1 d . . . . .
C1 C 0.1902(10) 0.7394(5) 0.04013(14) 0.0802(16) Uani 1 1 d . . . . .
H1A H 0.268525 0.734570 0.014646 0.120 Uiso 1 1 calc R U . . .
H1B H 0.143151 0.825189 0.044652 0.120 Uiso 1 1 calc R U . . .
H1C H 0.066068 0.684395 0.038912 0.120 Uiso 1 1 calc R U . . .
C2 C 0.3352(8) 0.6987(4) 0.07485(13) 0.0587(11) Uani 1 1 d . . . . .
C3 C 0.2652(7) 0.6181(4) 0.10570(12) 0.0530(10) Uani 1 1 d . . . . .
H3 H 0.124839 0.586042 0.104237 0.064 Uiso 1 1 calc R U . . .
C4 C 0.3946(6) 0.5827(4) 0.13881(12) 0.0465(9) Uani 1 1 d . . . . .
C5 C 0.3109(7) 0.5038(4) 0.17344(12) 0.0517(10) Uani 1 1 d . . . . .
H5 H 0.198072 0.447154 0.162740 0.062 Uiso 1 1 calc R U . . .
C6 C 0.3685(7) 0.6702(4) 0.22285(13) 0.0594(11) Uani 1 1 d . . . . .
H6A H 0.299893 0.716819 0.245079 0.071 Uiso 1 1 calc R U . . .
H6B H 0.411308 0.730917 0.201901 0.071 Uiso 1 1 calc R U . . .
C7 C 0.5679(7) 0.6036(5) 0.23908(13) 0.0635(12) Uani 1 1 d . . . . .
H7 H 0.676954 0.667230 0.246582 0.076 Uiso 1 1 calc R U . . .
C8 C 0.6623(7) 0.5156(5) 0.20640(14) 0.0614(12) Uani 1 1 d . . . . .
H8 H 0.780656 0.466647 0.218790 0.074 Uiso 1 1 calc R U . . .
C9 C 0.4884(7) 0.4239(5) 0.19195(14) 0.0634(12) Uani 1 1 d . . . . .
H9A H 0.546919 0.365836 0.171582 0.076 Uiso 1 1 calc R U . . .
H9B H 0.433088 0.374743 0.214925 0.076 Uiso 1 1 calc R U . . .
C10 C 0.6097(7) 0.6242(4) 0.14025(13) 0.0528(10) Uani 1 1 d . . . . .
C11 C 0.6809(8) 0.7061(5) 0.10907(14) 0.0642(13) Uani 1 1 d . . . . .
H11 H 0.822051 0.737194 0.109874 0.077 Uiso 1 1 calc R U . . .
C12 C 0.5480(9) 0.7413(4) 0.07766(14) 0.0666(13) Uani 1 1 d . . . . .
H12 H 0.601171 0.795534 0.057447 0.080 Uiso 1 1 calc R U . . .
C13 C 0.7288(10) 0.6027(5) 0.53558(16) 0.0868(17) Uani 1 1 d . . . . .
H13A H 0.597080 0.647903 0.529717 0.130 Uiso 1 1 calc R U . . .
H13B H 0.807197 0.646035 0.556903 0.130 Uiso 1 1 calc R U . . .
H13C H 0.694431 0.518146 0.544524 0.130 Uiso 1 1 calc R U . . .
C14 C 0.8665(8) 0.5964(4) 0.49723(15) 0.0606(12) Uani 1 1 d . . . . .
C15 C 0.7883(8) 0.6308(4) 0.45869(16) 0.0619(12) Uani 1 1 d . . . . .
H15 H 0.647269 0.661593 0.456718 0.074 Uiso 1 1 calc R U . . .
C16 C 0.9110(7) 0.6212(4) 0.42297(14) 0.0543(10) Uani 1 1 d . . . . .
C17 C 0.8205(8) 0.6558(4) 0.38190(15) 0.0638(13) Uani 1 1 d . . . . .
H17 H 0.711183 0.722453 0.385589 0.077 Uiso 1 1 calc R U . . .
C18 C 0.8672(7) 0.4444(4) 0.35527(15) 0.0618(11) Uani 1 1 d . . . . .
H18A H 0.793820 0.376640 0.340567 0.074 Uiso 1 1 calc R U . . .
H18B H 0.910780 0.411491 0.381910 0.074 Uiso 1 1 calc R U . . .
C19 C 1.0663(7) 0.4830(5) 0.33157(13) 0.0614(12) Uani 1 1 d . . . . .
H19 H 1.171985 0.413457 0.332267 0.074 Uiso 1 1 calc R U . . .
C20 C 1.1685(7) 0.6022(4) 0.35081(15) 0.0608(12) Uani 1 1 d . . . . .
H20 H 1.286525 0.631815 0.333007 0.073 Uiso 1 1 calc R U . . .
C21 C 0.9983(8) 0.7055(5) 0.35380(16) 0.0685(13) Uani 1 1 d . . . . .
H21A H 0.939971 0.724619 0.326772 0.082 Uiso 1 1 calc R U . . .
H21B H 1.061148 0.782459 0.365127 0.082 Uiso 1 1 calc R U . . .
C22 C 1.1248(7) 0.5797(4) 0.42572(14) 0.0531(10) Uani 1 1 d . . . . .
C23 C 1.2053(7) 0.5459(4) 0.46463(14) 0.0608(12) Uani 1 1 d . . . . .
H23 H 1.347165 0.516883 0.467099 0.073 Uiso 1 1 calc R U . . .
C24 C 1.0777(8) 0.5551(4) 0.49902(15) 0.0647(12) Uani 1 1 d . . . . .
H24 H 1.135893 0.532676 0.524410 0.078 Uiso 1 1 calc R U . . .

loop_
_atom_site_aniso_label
_atom_site_aniso_U_11
_atom_site_aniso_U_22
_atom_site_aniso_U_33
_atom_site_aniso_U_23
_atom_site_aniso_U_13
_atom_site_aniso_U_12
O1 0.0441(16) 0.074(2) 0.0589(17) 0.0052(15) -0.0012(14) -0.0007(16)
O2 0.083(2) 0.128(3) 0.0548(18) 0.014(2) -0.0047(18) 0.014(2)
O3 0.0394(15) 0.075(2) 0.087(2) 0.0135(17) -0.0104(16) -0.0040(16)
O4 0.077(2) 0.099(3) 0.0603(19) 0.0119(18) -0.0108(17) -0.010(2)
N1 0.047(2) 0.092(3) 0.060(2) 0.003(2) -0.0048(18) -0.003(2)
N2 0.0407(19) 0.081(3) 0.063(2) -0.0031(19) -0.0023(18) 0.003(2)
C1 0.104(4) 0.084(4) 0.053(3) 0.007(3) -0.002(3) 0.026(3)
C2 0.073(3) 0.058(3) 0.044(2) -0.001(2) 0.006(2) 0.008(2)
C3 0.053(3) 0.054(2) 0.052(3) -0.0068(19) -0.001(2) 0.000(2)
C4 0.045(2) 0.047(2) 0.048(2) -0.0012(18) -0.0017(18) -0.002(2)
C5 0.045(2) 0.053(2) 0.058(3) 0.005(2) -0.008(2) -0.007(2)
C6 0.056(3) 0.066(3) 0.056(3) -0.009(2) -0.002(2) 0.008(2)
C7 0.052(3) 0.083(3) 0.056(3) 0.001(2) -0.008(2) 0.002(3)
C8 0.048(2) 0.074(3) 0.063(3) 0.000(2) -0.016(2) 0.012(2)
C9 0.066(3) 0.059(3) 0.066(3) 0.009(2) -0.010(2) 0.005(2)
C10 0.045(2) 0.059(2) 0.055(2) -0.009(2) 0.001(2) -0.001(2)
C11 0.060(3) 0.069(3) 0.063(3) -0.006(2) 0.015(2) -0.017(3)
C12 0.086(4) 0.060(3) 0.054(3) 0.003(2) 0.018(3) -0.002(3)
C13 0.099(4) 0.073(3) 0.089(4) -0.005(3) 0.028(3) 0.002(3)
C14 0.064(3) 0.045(2) 0.073(3) -0.004(2) 0.010(2) 0.001(2)
C15 0.046(2) 0.048(2) 0.092(4) 0.000(2) 0.008(3) 0.003(2)
C16 0.039(2) 0.049(2) 0.076(3) 0.003(2) 0.000(2) -0.0007(19)
C17 0.047(3) 0.055(3) 0.090(3) 0.012(2) 0.001(2) 0.012(2)
C18 0.055(3) 0.058(3) 0.072(3) 0.010(2) -0.011(2) -0.008(2)
C19 0.051(2) 0.068(3) 0.065(3) 0.007(2) -0.007(2) 0.001(2)
C20 0.043(2) 0.063(3) 0.077(3) 0.008(2) 0.006(2) -0.002(2)
C21 0.057(3) 0.063(3) 0.086(3) 0.017(3) 0.002(3) 0.000(2)
C22 0.039(2) 0.049(2) 0.071(3) -0.003(2) 0.000(2) -0.001(2)
C23 0.047(2) 0.059(3) 0.077(3) -0.006(2) -0.007(2) 0.004(2)
C24 0.074(3) 0.053(3) 0.066(3) -0.008(2) -0.006(3) 0.005(3)

loop_
_atom_type_symbol
_atom_type_description
_atom_type_scat_dispersion_real
_atom_type_scat_dispersion_imag
_atom_type_scat_source
C C 0.0033 0.0016 'International Tables Vol C Tables 4.2.6.8 and 6.1.1.4'
H H 0.0000 0.0000 'International Tables Vol C Tables 4.2.6.8 and 6.1.1.4'
N N 0.0061 0.0033 'International Tables Vol C Tables 4.2.6.8 and 6.1.1.4'
O O 0.0106 0.0060 'International Tables Vol C Tables 4.2.6.8 and 6.1.1.4'

loop_
_geom_angle_atom_site_label_1
_geom_angle_atom_site_label_2
_geom_angle_atom_site_label_3
_geom_angle
_geom_angle_site_symmetry_1
_geom_angle_site_symmetry_3
_geom_angle_publ_flag
C6 O1 C5 112.6(3) . . ?
C18 O3 C17 112.6(3) . . ?
C10 N1 C8 119.8(4) . . ?
C22 N2 C20 121.1(3) . . ?
H1A C1 H1B 109.5 . . ?
H1A C1 H1C 109.5 . . ?
H1B C1 H1C 109.5 . . ?
C2 C1 H1A 109.5 . . ?
C2 C1 H1B 109.5 . . ?
C2 C1 H1C 109.5 . . ?
C3 C2 C1 122.3(5) . . ?
C3 C2 C12 116.4(4) . . ?
C12 C2 C1 121.3(4) . . ?
C2 C3 H3 118.4 . . ?
C2 C3 C4 123.2(4) . . ?
C4 C3 H3 118.4 . . ?
C3 C4 C5 122.4(4) . . ?
C3 C4 C10 119.1(4) . . ?
C10 C4 C5 118.5(4) . . ?
O1 C5 C4 111.4(3) . . ?
O1 C5 H5 108.5 . . ?
O1 C5 C9 108.8(3) . . ?
C4 C5 H5 108.5 . . ?
C4 C5 C9 111.2(4) . . ?
C9 C5 H5 108.5 . . ?
O1 C6 H6A 109.3 . . ?
O1 C6 H6B 109.3 . . ?
O1 C6 C7 111.8(4) . . ?
H6A C6 H6B 107.9 . . ?
C7 C6 H6A 109.3 . . ?
C7 C6 H6B 109.3 . . ?
O2 C7 C6 108.4(4) . . ?
O2 C7 H7 109.1 . . ?
O2 C7 C8 110.7(4) . . ?
C6 C7 H7 109.1 . . ?
C6 C7 C8 110.5(4) . . ?
C8 C7 H7 109.1 . . ?
N1 C8 C7 112.0(4) . . ?
N1 C8 H8 108.5 . . ?
N1 C8 C9 109.8(4) . . ?
C7 C8 H8 108.5 . . ?
C9 C8 C7 109.4(4) . . ?
C9 C8 H8 108.5 . . ?
C5 C9 C8 106.3(4) . . ?
C5 C9 H9A 110.5 . . ?
C5 C9 H9B 110.5 . . ?
C8 C9 H9A 110.5 . . ?
C8 C9 H9B 110.5 . . ?
H9A C9 H9B 108.7 . . ?
N1 C10 C4 121.2(4) . . ?
N1 C10 C11 121.1(4) . . ?
C4 C10 C11 117.7(4) . . ?
C10 C11 H11 119.3 . . ?
C12 C11 C10 121.4(4) . . ?
C12 C11 H11 119.3 . . ?
C2 C12 H12 119.0 . . ?
C11 C12 C2 122.0(4) . . ?
C11 C12 H12 119.0 . . ?
H13A C13 H13B 109.5 . . ?
H13A C13 H13C 109.5 . . ?
H13B C13 H13C 109.5 . . ?
C14 C13 H13A 109.5 . . ?
C14 C13 H13B 109.5 . . ?
C14 C13 H13C 109.5 . . ?
C15 C14 C13 122.5(5) . . ?
C24 C14 C13 120.8(5) . . ?
C24 C14 C15 116.7(4) . . ?
C14 C15 H15 118.5 . . ?
C16 C15 C14 123.0(4) . . ?
C16 C15 H15 118.5 . . ?
C15 C16 C17 121.7(4) . . ?
C15 C16 C22 119.0(4) . . ?
C22 C16 C17 119.2(4) . . ?
O3 C17 C16 112.3(4) . . ?
O3 C17 H17 108.8 . . ?
O3 C17 C21 107.4(4) . . ?
C16 C17 H17 108.8 . . ?
C16 C17 C21 110.6(4) . . ?
C21 C17 H17 108.8 . . ?
O3 C18 H18A 109.1 . . ?
O3 C18 H18B 109.1 . . ?
O3 C18 C19 112.5(4) . . ?
H18A C18 H18B 107.8 . . ?
C19 C18 H18A 109.1 . . ?
C19 C18 H18B 109.1 . . ?
O4 C19 C18 107.9(4) . . ?
O4 C19 H19 109.2 . . ?
O4 C19 C20 111.1(4) . . ?
C18 C19 H19 109.2 . . ?
C18 C19 C20 110.3(4) . . ?
C20 C19 H19 109.2 . . ?
N2 C20 C19 111.3(4) . . ?
N2 C20 H20 108.9 . . ?
N2 C20 C21 109.7(4) . . ?
C19 C20 H20 108.9 . . ?
C21 C20 C19 109.2(4) . . ?
C21 C20 H20 108.9 . . ?
C17 C21 H21A 110.3 . . ?
C17 C21 H21B 110.3 . . ?
C20 C21 C17 106.9(4) . . ?
C20 C21 H21A 110.3 . . ?
C20 C21 H21B 110.3 . . ?
H21A C21 H21B 108.6 . . ?
N2 C22 C16 120.6(4) . . ?
N2 C22 C23 121.2(4) . . ?
C16 C22 C23 118.1(4) . . ?
C22 C23 H23 119.5 . . ?
C24 C23 C22 120.9(4) . . ?
C24 C23 H23 119.5 . . ?
C14 C24 H24 118.9 . . ?
C23 C24 C14 122.1(5) . . ?
C23 C24 H24 118.9 . . ?

loop_
_geom_bond_atom_site_label_1
_geom_bond_atom_site_label_2
_geom_bond_distance
_geom_bond_site_symmetry_2
_geom_bond_publ_flag
O1 C5 1.458(5) . ?
O1 C6 1.430(5) . ?
O2 C7 1.435(6) . ?
O3 C17 1.464(6) . ?
O3 C18 1.428(5) . ?
O4 C19 1.434(5) . ?
N1 C8 1.454(6) . ?
N1 C10 1.384(5) . ?
N2 C20 1.445(6) . ?
N2 C22 1.379(5) . ?
C1 H1A 0.9600 . ?
C1 H1B 0.9600 . ?
C1 H1C 0.9600 . ?
C1 C2 1.502(6) . ?
C2 C3 1.382(6) . ?
C2 C12 1.389(7) . ?
C3 H3 0.9300 . ?
C3 C4 1.390(6) . ?
C4 C5 1.491(6) . ?
C4 C10 1.397(6) . ?
C5 H5 0.9800 . ?
C5 C9 1.506(6) . ?
C6 H6A 0.9700 . ?
C6 H6B 0.9700 . ?
C6 C7 1.510(6) . ?
C7 H7 0.9800 . ?
C7 C8 1.524(6) . ?
C8 H8 0.9800 . ?
C8 C9 1.517(6) . ?
C9 H9A 0.9700 . ?
C9 H9B 0.9700 . ?
C10 C11 1.401(6) . ?
C11 H11 0.9300 . ?
C11 C12 1.360(7) . ?
C12 H12 0.9300 . ?
C13 H13A 0.9600 . ?
C13 H13B 0.9600 . ?
C13 H13C 0.9600 . ?
C13 C14 1.509(6) . ?
C14 C15 1.390(7) . ?
C14 C24 1.374(7) . ?
C15 H15 0.9300 . ?
C15 C16 1.388(6) . ?
C16 C17 1.492(6) . ?
C16 C22 1.392(6) . ?
C17 H17 0.9800 . ?
C17 C21 1.520(6) . ?
C18 H18A 0.9700 . ?
C18 H18B 0.9700 . ?
C18 C19 1.505(6) . ?
C19 H19 0.9800 . ?
C19 C20 1.537(6) . ?
C20 H20 0.9800 . ?
C20 C21 1.514(6) . ?
C21 H21A 0.9700 . ?
C21 H21B 0.9700 . ?
C22 C23 1.403(6) . ?
C23 H23 0.9300 . ?
C23 C24 1.370(7) . ?
C24 H24 0.9300 . ?

loop_
_geom_torsion_atom_site_label_1
_geom_torsion_atom_site_label_2
_geom_torsion_atom_site_label_3
_geom_torsion_atom_site_label_4
_geom_torsion
_geom_torsion_site_symmetry_1
_geom_torsion_site_symmetry_2
_geom_torsion_site_symmetry_3
_geom_torsion_site_symmetry_4
_geom_torsion_publ_flag
O1 C5 C9 C8 -64.4(4) . . . . ?
O1 C6 C7 O2 -70.0(5) . . . . ?
O1 C6 C7 C8 51.4(5) . . . . ?
O2 C7 C8 N1 -173.3(3) . . . . ?
O2 C7 C8 C9 64.8(5) . . . . ?
O3 C17 C21 C20 -65.2(4) . . . . ?
O3 C18 C19 O4 -70.6(5) . . . . ?
O3 C18 C19 C20 50.9(5) . . . . ?
O4 C19 C20 N2 -173.4(4) . . . . ?
O4 C19 C20 C21 65.4(5) . . . . ?
N1 C8 C9 C5 -61.8(5) . . . . ?
N1 C10 C11 C12 178.0(4) . . . . ?
N2 C20 C21 C17 -60.5(5) . . . . ?
N2 C22 C23 C24 177.3(4) . . . . ?
C1 C2 C3 C4 -177.8(4) . . . . ?
C1 C2 C12 C11 179.5(4) . . . . ?
C2 C3 C4 C5 175.1(4) . . . . ?
C2 C3 C4 C10 -3.6(6) . . . . ?
C3 C2 C12 C11 -0.1(6) . . . . ?
C3 C4 C5 O1 -88.5(4) . . . . ?
C3 C4 C5 C9 150.0(4) . . . . ?
C3 C4 C10 N1 -176.5(4) . . . . ?
C3 C4 C10 C11 3.6(6) . . . . ?
C4 C5 C9 C8 58.5(5) . . . . ?
C4 C10 C11 C12 -2.1(6) . . . . ?
C5 O1 C6 C7 -55.8(5) . . . . ?
C5 C4 C10 N1 4.7(6) . . . . ?
C5 C4 C10 C11 -175.2(4) . . . . ?
C6 O1 C5 C4 -59.8(4) . . . . ?
C6 O1 C5 C9 63.1(4) . . . . ?
C6 C7 C8 N1 66.7(5) . . . . ?
C6 C7 C8 C9 -55.3(5) . . . . ?
C7 C8 C9 C5 61.5(5) . . . . ?
C8 N1 C10 C4 -8.6(6) . . . . ?
C8 N1 C10 C11 171.3(4) . . . . ?
C10 N1 C8 C7 -83.7(5) . . . . ?
C10 N1 C8 C9 38.0(5) . . . . ?
C10 C4 C5 O1 90.3(4) . . . . ?
C10 C4 C5 C9 -31.2(5) . . . . ?
C10 C11 C12 C2 0.3(7) . . . . ?
C12 C2 C3 C4 1.8(6) . . . . ?
C13 C14 C15 C16 -177.7(4) . . . . ?
C13 C14 C24 C23 178.6(4) . . . . ?
C14 C15 C16 C17 178.5(4) . . . . ?
C14 C15 C16 C22 -2.4(7) . . . . ?
C15 C14 C24 C23 -1.0(7) . . . . ?
C15 C16 C17 O3 -90.8(5) . . . . ?
C15 C16 C17 C21 149.3(4) . . . . ?
C15 C16 C22 N2 -176.4(4) . . . . ?
C15 C16 C22 C23 1.7(6) . . . . ?
C16 C17 C21 C20 57.6(5) . . . . ?
C16 C22 C23 C24 -0.8(6) . . . . ?
C17 O3 C18 C19 -56.7(5) . . . . ?
C17 C16 C22 N2 2.7(6) . . . . ?
C17 C16 C22 C23 -179.1(4) . . . . ?
C18 O3 C17 C16 -58.3(5) . . . . ?
C18 O3 C17 C21 63.5(4) . . . . ?
C18 C19 C20 N2 67.0(4) . . . . ?
C18 C19 C20 C21 -54.2(5) . . . . ?
C19 C20 C21 C17 61.7(5) . . . . ?
C20 N2 C22 C16 -6.1(6) . . . . ?
C20 N2 C22 C23 175.8(4) . . . . ?
C22 N2 C20 C19 -84.9(5) . . . . ?
C22 N2 C20 C21 36.0(5) . . . . ?
C22 C16 C17 O3 90.1(5) . . . . ?
C22 C16 C17 C21 -29.8(6) . . . . ?
C22 C23 C24 C14 0.5(7) . . . . ?
C24 C14 C15 C16 2.0(7) . . . . ?
